data_4307599
loop_
_publ_author_name
'Guillem Arom\'i'
'Patrick Gamez'
'J. Krzystek'
'Huub Kooijman'
'Anthony L. Spek'
'Elizabeth J. MacLean'
'Simon J. Teat'
'Harriott Nowell'

_publ_contact_author_address
;   Bijvoet Center for Biomolecular Research
    Crystal and Structural Chemistry
    Utrecht University
    Padualaan 8
    3584 CH Utrecht
    The Netherlands
;
_publ_contact_author_email h.kooijman@chem.uu.nl
_publ_contact_author_fax '+31 30 2533940'
_publ_contact_author_name '   Dr. H. Kooijman'
_publ_contact_author_phone '+31 30 2532533'
_publ_section_title
;
Novel Linear Transition Metal Clusters of a Heptadentate Bis-\b-diketone
Ligand
;
_journal_name_full 'Inorganic Chemistry'
_journal_page_first 2519
_journal_page_last 2529
_journal_paper_doi 10.1021/ic062075v
_journal_volume 46
_journal_year 2007
_chemical_formula_moiety 'C64 H64 Mn4 N4 O22, 0.14(H2 O), 0.14(H2 O)'
_chemical_formula_sum 'C64 H64.56 Mn4 N4 O22.28'
_chemical_formula_weight 1466.00
_space_group_IT_number 14
_symmetry_cell_setting monoclinic
_symmetry_Int_Tables_number 14
_symmetry_space_group_name_Hall '-P 2ybc'
_symmetry_space_group_name_H-M 'P 1 21/c 1'
_atom_sites_solution_hydrogens geom
_atom_sites_solution_primary direct
_atom_sites_solution_secondary difmap
_audit_creation_method SHELXL-97
_cell_angle_alpha 90.00
_cell_angle_beta 113.446(2)
_cell_angle_gamma 90.00
_cell_formula_units_Z 2
_cell_length_a 15.8846(11)
_cell_length_b 15.8321(11)
_cell_length_c 14.0294(10)
_cell_measurement_reflns_used 7364
_cell_measurement_temperature 180(2)
_cell_measurement_theta_max 50.26
_cell_measurement_theta_min 5.30
_cell_volume 3236.9(4)
_computing_cell_refinement 'Bruker SAINT v7.12a'
_computing_data_collection 'Bruker APEX 2'
_computing_data_reduction 'Bruker SAINT v7.12a'
_computing_molecular_graphics 'Bruker SHELXTL'
_computing_publication_material 'Bruker SHELXTL & local programs'
_computing_structure_refinement 'Bruker SHELXTL'
_computing_structure_solution 'Bruker SHELXTL'
_diffrn_ambient_temperature 180(2)
_diffrn_measured_fraction_theta_full 0.996
_diffrn_measured_fraction_theta_max 0.995
_diffrn_measurement_device_type 'Bruker APEX II CCD diffractometer'
_diffrn_measurement_method '\w rotation with wide frames'
_diffrn_radiation_monochromator 'silicon 111'
_diffrn_radiation_probe x-ray
_diffrn_radiation_source 'Daresbury SRS station 9.8'
_diffrn_radiation_type synchrotron
_diffrn_radiation_wavelength 0.6711
_diffrn_reflns_av_R_equivalents 0.0475
_diffrn_reflns_av_sigmaI/netI 0.0426
_diffrn_reflns_limit_h_max 22
_diffrn_reflns_limit_h_min -22
_diffrn_reflns_limit_k_max 22
_diffrn_reflns_limit_k_min -22
_diffrn_reflns_limit_l_max 20
_diffrn_reflns_limit_l_min -19
_diffrn_reflns_number 37740
_diffrn_reflns_theta_full 25.00
_diffrn_reflns_theta_max 28.60
_diffrn_reflns_theta_min 2.65
_diffrn_standards_number 0
_exptl_absorpt_coefficient_mu 0.844
_exptl_absorpt_correction_T_max 0.92
_exptl_absorpt_correction_T_min 0.83
_exptl_absorpt_correction_type multi-scan
_exptl_crystal_colour yellow
_exptl_crystal_density_diffrn 1.504
_exptl_crystal_density_method 'not measured'
_exptl_crystal_description plate
_exptl_crystal_F_000 1510
_exptl_crystal_size_max 0.14
_exptl_crystal_size_mid 0.10
_exptl_crystal_size_min 0.03
_refine_diff_density_max 0.441
_refine_diff_density_min -0.293
_refine_diff_density_rms 0.058
_refine_ls_extinction_method none
_refine_ls_goodness_of_fit_ref 1.018
_refine_ls_hydrogen_treatment constr
_refine_ls_matrix_type full
_refine_ls_number_parameters 434
_refine_ls_number_reflns 9794
_refine_ls_number_restraints 0
_refine_ls_restrained_S_all 1.018
_refine_ls_R_factor_all 0.0564
_refine_ls_R_factor_gt 0.0384
_refine_ls_shift/su_max 0.001
_refine_ls_shift/su_mean 0.000
_refine_ls_structure_factor_coef Fsqd
_refine_ls_weighting_details 'calc w=1/[\s^2^(Fo^2^)+(0.0462P)^2^+0.4458P] where P=(Fo^2^+2Fc^2^)/3'
_refine_ls_weighting_scheme calc
_refine_ls_wR_factor_gt 0.0901
_refine_ls_wR_factor_ref 0.0988
_reflns_number_gt 7410
_reflns_number_total 9794
_reflns_threshold_expression >2sigma(I)
_cod_data_source_file ic062075vsi20061030_124021_6.cif
_cod_data_source_block 4
_cod_depositor_comments
;
The following automatic conversions were performed:
'_exptl_absorpt_correction_type' value 'Multi-scan' changed to
'multi-scan' according to
'/home/saulius/struct/CIF-dictionaries/cif_core.dic' dictionary named
'cif_core.dic' version 2.4.1 from 2010-06-29.

Automatic conversion script
Id: cif_fix_enum 1527 2010-12-29 10:47:43Z saulius 
;
_cod_original_sg_symbol_H-M 'P 21/c'
_cod_database_code 4307599

loop_
_symmetry_equiv_pos_as_xyz
'x, y, z'
'-x, y+1/2, -z+1/2'
'-x, -y, -z'
'x, -y-1/2, z-1/2'

loop_
_atom_site_label
_atom_site_type_symbol
_atom_site_fract_x
_atom_site_fract_y
_atom_site_fract_z
_atom_site_U_iso_or_equiv
_atom_site_adp_type
_atom_site_occupancy
_atom_site_symmetry_multiplicity
_atom_site_calc_flag
_atom_site_refinement_flags
_atom_site_disorder_assembly
_atom_site_disorder_group
C1 C 1.01070(13) 0.32877(13) 0.78794(16) 0.0385(4) Uani 1 1 d . . .
C2 C 1.08563(15) 0.29883(14) 0.87338(18) 0.0478(5) Uani 1 1 d . . .
C3 C 1.08780(15) 0.30693(14) 0.97166(18) 0.0496(6) Uani 1 1 d . . .
C4 C 1.01749(16) 0.34561(17) 0.98812(18) 0.0542(6) Uani 1 1 d . . .
C5 C 0.94531(15) 0.37882(15) 0.90446(16) 0.0466(5) Uani 1 1 d . . .
C6 C 0.93987(13) 0.37155(12) 0.80358(15) 0.0336(4) Uani 1 1 d . . .
C7 C 0.86185(12) 0.40705(12) 0.71396(14) 0.0309(4) Uani 1 1 d . . .
C8 C 0.81287(12) 0.47687(12) 0.72747(14) 0.0310(4) Uani 1 1 d . . .
C9 C 0.74331(11) 0.51929(11) 0.64763(13) 0.0271(3) Uani 1 1 d . . .
C10 C 0.70175(11) 0.59422(11) 0.67638(13) 0.0264(3) Uani 1 1 d . . .
C11 C 0.75547(12) 0.65790(12) 0.73889(14) 0.0322(4) Uani 1 1 d . . .
C12 C 0.71510(12) 0.72645(12) 0.76586(14) 0.0345(4) Uani 1 1 d . . .
C13 C 0.62085(12) 0.73180(11) 0.72923(14) 0.0302(4) Uani 1 1 d . . .
C14 C 0.56309(11) 0.66941(10) 0.66433(12) 0.0255(3) Uani 1 1 d . . .
C15 C 0.60466(11) 0.59770(10) 0.64050(12) 0.0244(3) Uani 1 1 d . . .
C16 C 0.46161(11) 0.68156(10) 0.61910(12) 0.0255(3) Uani 1 1 d . . .
C17 C 0.42950(12) 0.76480(11) 0.61173(13) 0.0281(3) Uani 1 1 d . . .
C18 C 0.33807(12) 0.79055(11) 0.57123(13) 0.0276(3) Uani 1 1 d . . .
C19 C 0.31571(12) 0.88196(10) 0.56273(13) 0.0284(3) Uani 1 1 d . . .
C20 C 0.38000(14) 0.94232(12) 0.62081(15) 0.0344(4) Uani 1 1 d . . .
C21 C 0.35965(15) 1.02741(12) 0.61095(17) 0.0403(5) Uani 1 1 d . . .
C22 C 0.27413(16) 1.05438(12) 0.54197(17) 0.0429(5) Uani 1 1 d . . .
C23 C 0.20891(15) 0.99667(12) 0.48427(17) 0.0394(4) Uani 1 1 d . . .
C24 C 0.22887(13) 0.91061(12) 0.49459(15) 0.0333(4) Uani 1 1 d . . .
C25 C 0.46378(16) 0.81348(13) 0.37923(18) 0.0473(5) Uani 1 1 d . . .
C26 C 0.30408(15) 0.76062(15) 0.30201(18) 0.0496(6) Uani 1 1 d . . .
C27 C 0.43237(13) 0.66410(12) 0.36662(14) 0.0328(4) Uani 1 1 d . . .
C28 C 0.66265(14) 0.51066(12) 0.28156(15) 0.0342(4) Uani 1 1 d . . .
C29 C 0.6617(2) 0.53610(15) 0.17769(18) 0.0566(7) Uani 1 1 d . . .
C30 C 0.90351(13) 0.37862(12) 0.38478(17) 0.0384(4) Uani 1 1 d . . .
C31 C 0.99966(19) 0.41242(18) 0.2938(2) 0.0636(7) Uani 1 1 d . . .
C32 C 1.06360(15) 0.41072(17) 0.4874(2) 0.0593(7) Uani 1 1 d . . .
H1A H 0.9609 0.3301 0.6466 0.084 Uiso 1 1 calc R . .
H2A H 1.1354 0.2727 0.8635 0.057 Uiso 1 1 calc R . .
H3A H 1.1388 0.2854 1.0292 0.060 Uiso 1 1 calc R . .
H4A H 1.0186 0.3495 1.0562 0.065 Uiso 1 1 calc R . .
H5A H 0.8978 0.4076 0.9162 0.056 Uiso 1 1 calc R . .
H7A H 0.1782 0.8071 0.4525 0.065 Uiso 1 1 calc R . .
H8A H 0.8284 0.4966 0.7963 0.037 Uiso 1 1 calc R . .
H11A H 0.8204 0.6546 0.7635 0.039 Uiso 1 1 calc R . .
H12A H 0.7523 0.7696 0.8095 0.041 Uiso 1 1 calc R . .
H13A H 0.5941 0.7790 0.7484 0.036 Uiso 1 1 calc R . .
H17A H 0.4746 0.8080 0.6369 0.034 Uiso 1 1 calc R . .
H20A H 0.4389 0.9243 0.6680 0.041 Uiso 1 1 calc R . .
H21A H 0.4041 1.0674 0.6513 0.048 Uiso 1 1 calc R . .
H22A H 0.2604 1.1130 0.5344 0.051 Uiso 1 1 calc R . .
H23A H 0.1503 1.0155 0.4374 0.047 Uiso 1 1 calc R . .
H25A H 0.5272 0.7930 0.4108 0.071 Uiso 1 1 calc R . .
H25B H 0.4513 0.8493 0.4290 0.071 Uiso 1 1 calc R . .
H25C H 0.4550 0.8463 0.3168 0.071 Uiso 1 1 calc R . .
H26A H 0.2694 0.7076 0.2864 0.074 Uiso 1 1 calc R . .
H26B H 0.2911 0.7918 0.2374 0.074 Uiso 1 1 calc R . .
H26C H 0.2859 0.7948 0.3489 0.074 Uiso 1 1 calc R . .
H27A H 0.3886 0.6197 0.3473 0.039 Uiso 1 1 calc R . .
H29A H 0.5996 0.5538 0.1318 0.085 Uiso 1 1 calc R . .
H29B H 0.6803 0.4880 0.1467 0.085 Uiso 1 1 calc R . .
H29C H 0.7044 0.5831 0.1871 0.085 Uiso 1 1 calc R . .
H30A H 0.8556 0.3719 0.3179 0.046 Uiso 1 1 calc R . .
H31A H 0.9445 0.3953 0.2340 0.095 Uiso 1 1 calc R . .
H31B H 1.0522 0.3792 0.2953 0.095 Uiso 1 1 calc R . .
H31C H 1.0115 0.4726 0.2882 0.095 Uiso 1 1 calc R . .
H32A H 1.0478 0.3910 0.5445 0.089 Uiso 1 1 calc R . .
H32B H 1.0788 0.4710 0.4965 0.089 Uiso 1 1 calc R . .
H32C H 1.1166 0.3789 0.4876 0.089 Uiso 1 1 calc R . .
Mn1 Mn 0.747717(17) 0.391875(16) 0.47167(2) 0.02596(7) Uani 1 1 d . . .
Mn2 Mn 0.570151(17) 0.516710(16) 0.437200(19) 0.02398(7) Uani 1 1 d . . .
N1 N 0.98590(11) 0.39774(11) 0.38909(15) 0.0410(4) Uani 1 1 d . . .
N2 N 0.40156(11) 0.74232(10) 0.35137(13) 0.0354(3) Uani 1 1 d . . .
O1 O 1.01190(10) 0.31621(11) 0.69276(12) 0.0561(4) Uani 1 1 d . . .
O2 O 0.84422(9) 0.37265(9) 0.62665(10) 0.0377(3) Uani 1 1 d . . .
O3 O 0.71308(8) 0.49840(8) 0.55079(9) 0.0283(3) Uani 1 1 d . . .
O4 O 0.55764(8) 0.53335(7) 0.58561(9) 0.0263(2) Uani 1 1 d . . .
O5 O 0.40748(8) 0.61858(7) 0.58595(10) 0.0284(3) Uani 1 1 d . . .
O6 O 0.26908(8) 0.73969(8) 0.53714(11) 0.0343(3) Uani 1 1 d . . .
O7 O 0.16154(9) 0.85720(9) 0.43558(11) 0.0433(3) Uani 1 1 d . . .
O8 O 0.51464(9) 0.64471(8) 0.40445(10) 0.0362(3) Uani 1 1 d . . .
O9 O 0.60325(9) 0.54258(8) 0.30796(10) 0.0369(3) Uani 1 1 d . . .
O10 O 0.72334(9) 0.45914(9) 0.33488(11) 0.0385(3) Uani 1 1 d . . .
O11 O 0.88398(9) 0.36888(10) 0.46074(11) 0.0431(3) Uani 1 1 d . . .
O1S O 1.2977(10) 0.2206(9) 1.0103(11) 0.073(6) Uiso 0.142(6) 1 d P . .

loop_
_atom_site_aniso_label
_atom_site_aniso_U_11
_atom_site_aniso_U_22
_atom_site_aniso_U_33
_atom_site_aniso_U_23
_atom_site_aniso_U_13
_atom_site_aniso_U_12
C1 0.0331(10) 0.0358(10) 0.0401(10) 0.0003(8) 0.0078(8) 0.0038(8)
C2 0.0360(11) 0.0413(11) 0.0542(13) 0.0017(10) 0.0054(10) 0.0085(9)
C3 0.0413(12) 0.0446(12) 0.0449(12) 0.0106(9) -0.0020(10) 0.0012(9)
C4 0.0470(13) 0.0691(16) 0.0384(12) 0.0148(11) 0.0083(10) 0.0030(12)
C5 0.0367(11) 0.0632(14) 0.0368(11) 0.0090(10) 0.0112(9) 0.0055(10)
C6 0.0274(9) 0.0333(9) 0.0355(9) 0.0042(7) 0.0077(7) -0.0006(7)
C7 0.0239(8) 0.0358(9) 0.0328(9) 0.0022(7) 0.0112(7) -0.0016(7)
C8 0.0249(8) 0.0390(10) 0.0272(8) -0.0011(7) 0.0085(7) 0.0004(7)
C9 0.0210(8) 0.0325(9) 0.0293(8) -0.0029(7) 0.0117(7) -0.0045(6)
C10 0.0240(8) 0.0292(8) 0.0253(8) -0.0016(6) 0.0089(6) -0.0013(6)
C11 0.0229(8) 0.0363(9) 0.0322(9) -0.0035(7) 0.0053(7) -0.0033(7)
C12 0.0294(9) 0.0326(9) 0.0336(9) -0.0077(7) 0.0041(7) -0.0042(7)
C13 0.0295(9) 0.0260(8) 0.0321(9) -0.0027(7) 0.0091(7) 0.0008(7)
C14 0.0258(8) 0.0262(8) 0.0239(8) -0.0008(6) 0.0092(6) -0.0011(6)
C15 0.0239(8) 0.0274(8) 0.0226(7) -0.0003(6) 0.0100(6) -0.0020(6)
C16 0.0269(8) 0.0283(8) 0.0229(8) -0.0014(6) 0.0117(7) -0.0008(6)
C17 0.0256(8) 0.0271(8) 0.0311(9) -0.0029(6) 0.0106(7) -0.0025(6)
C18 0.0308(9) 0.0248(8) 0.0301(8) -0.0019(6) 0.0154(7) -0.0006(7)
C19 0.0311(9) 0.0259(8) 0.0324(9) -0.0010(6) 0.0171(7) 0.0010(7)
C20 0.0378(10) 0.0308(9) 0.0369(10) -0.0034(7) 0.0172(8) -0.0025(8)
C21 0.0519(12) 0.0299(9) 0.0464(11) -0.0081(8) 0.0272(10) -0.0044(8)
C22 0.0599(13) 0.0254(9) 0.0532(12) -0.0012(8) 0.0329(11) 0.0043(9)
C23 0.0409(11) 0.0340(10) 0.0472(11) 0.0037(8) 0.0216(9) 0.0085(8)
C24 0.0343(9) 0.0316(9) 0.0381(10) -0.0006(7) 0.0187(8) 0.0032(7)
C25 0.0589(14) 0.0313(10) 0.0588(14) 0.0051(9) 0.0308(12) 0.0017(9)
C26 0.0452(12) 0.0570(14) 0.0540(13) 0.0198(11) 0.0276(11) 0.0182(10)
C27 0.0389(10) 0.0302(9) 0.0342(9) 0.0028(7) 0.0199(8) 0.0017(7)
C28 0.0429(11) 0.0302(9) 0.0362(10) 0.0022(7) 0.0228(9) 0.0005(8)
C29 0.0861(19) 0.0526(13) 0.0512(13) 0.0160(11) 0.0487(14) 0.0205(13)
C30 0.0296(9) 0.0390(10) 0.0494(12) -0.0067(9) 0.0186(9) -0.0043(8)
C31 0.0593(16) 0.0719(17) 0.0786(18) 0.0060(14) 0.0475(15) -0.0050(13)
C32 0.0290(11) 0.0624(15) 0.0820(18) -0.0234(13) 0.0174(11) -0.0065(10)
Mn1 0.02284(13) 0.02659(13) 0.02956(14) -0.00199(10) 0.01162(10) -0.00071(10)
Mn2 0.02176(13) 0.02555(13) 0.02570(13) -0.00070(9) 0.01056(10) -0.00036(9)
N1 0.0307(8) 0.0398(9) 0.0593(11) -0.0062(8) 0.0252(8) -0.0060(7)
N2 0.0408(9) 0.0321(8) 0.0400(9) 0.0083(6) 0.0232(7) 0.0080(7)
O1 0.0394(8) 0.0746(11) 0.0472(9) -0.0059(8) 0.0097(7) 0.0246(8)
O2 0.0319(7) 0.0434(8) 0.0324(7) -0.0026(6) 0.0072(6) 0.0094(6)
O3 0.0232(6) 0.0339(6) 0.0269(6) -0.0025(5) 0.0089(5) 0.0013(5)
O4 0.0225(6) 0.0279(6) 0.0289(6) -0.0065(5) 0.0106(5) -0.0034(4)
O5 0.0238(6) 0.0259(6) 0.0367(7) -0.0029(5) 0.0133(5) -0.0025(5)
O6 0.0264(6) 0.0261(6) 0.0483(8) -0.0014(5) 0.0127(6) -0.0004(5)
O7 0.0322(7) 0.0337(7) 0.0549(9) -0.0022(6) 0.0078(6) 0.0053(6)
O8 0.0375(7) 0.0313(7) 0.0419(7) 0.0035(6) 0.0180(6) 0.0058(6)
O9 0.0432(8) 0.0383(7) 0.0368(7) 0.0076(6) 0.0239(6) 0.0087(6)
O10 0.0405(8) 0.0406(7) 0.0427(8) 0.0092(6) 0.0254(7) 0.0081(6)
O11 0.0321(7) 0.0544(9) 0.0492(8) 0.0034(7) 0.0230(7) 0.0014(6)

loop_
_atom_type_symbol
_atom_type_description
_atom_type_scat_dispersion_real
_atom_type_scat_dispersion_imag
_atom_type_scat_source
C C 0.0033 0.0016 'International Tables Vol C Tables 4.2.6.8 and 6.1.1.4'
H H 0.0000 0.0000 'International Tables Vol C Tables 4.2.6.8 and 6.1.1.4'
N N 0.0061 0.0033 'International Tables Vol C Tables 4.2.6.8 and 6.1.1.4'
O O 0.0106 0.0060 'International Tables Vol C Tables 4.2.6.8 and 6.1.1.4'
Mn Mn 0.3368 0.7283 'International Tables Vol C Tables 4.2.6.8 and 6.1.1.4'

loop_
_geom_angle_atom_site_label_1
_geom_angle_atom_site_label_2
_geom_angle_atom_site_label_3
_geom_angle
_geom_angle_site_symmetry_1
_geom_angle_site_symmetry_3
_geom_angle_publ_flag
O4 Mn2 O9 120.05(5) 3_666 . ?
O4 Mn2 O8 91.92(5) 3_666 . ?
O9 Mn2 O8 81.81(5) . . ?
O4 Mn2 O4 74.90(5) 3_666 . ?
O9 Mn2 O4 160.01(5) . . ?
O8 Mn2 O4 84.63(5) . . ?
O4 Mn2 O3 135.96(5) 3_666 . ?
O9 Mn2 O3 96.24(5) . . ?
O8 Mn2 O3 119.04(5) . . ?
O4 Mn2 O3 77.63(4) . . ?
O4 Mn2 O5 79.22(4) 3_666 3_666 ?
O9 Mn2 O5 87.28(5) . 3_666 ?
O8 Mn2 O5 160.14(5) . 3_666 ?
O4 Mn2 O5 109.68(5) . 3_666 ?
O3 Mn2 O5 78.50(4) . 3_666 ?
O10 Mn1 O6 118.61(6) . 3_666 ?
O10 Mn1 O2 143.73(6) . . ?
O6 Mn1 O2 86.62(5) 3_666 . ?
O10 Mn1 O3 94.60(5) . . ?
O6 Mn1 O3 137.53(5) 3_666 . ?
O2 Mn1 O3 79.48(5) . . ?
O10 Mn1 O11 81.51(5) . . ?
O6 Mn1 O11 86.50(5) 3_666 . ?
O2 Mn1 O11 74.09(5) . . ?
O3 Mn1 O11 126.50(5) . . ?
O10 Mn1 O5 86.11(5) . 3_666 ?
O6 Mn1 O5 79.18(4) 3_666 3_666 ?
O2 Mn1 O5 126.28(5) . 3_666 ?
O3 Mn1 O5 77.43(4) . 3_666 ?
O11 Mn1 O5 153.68(5) . 3_666 ?
C9 O3 Mn1 131.50(11) . . ?
C9 O3 Mn2 124.73(10) . . ?
Mn1 O3 Mn2 97.33(5) . . ?
C16 O5 Mn2 133.14(11) . 3_666 ?
C16 O5 Mn1 131.58(11) . 3_666 ?
Mn2 O5 Mn1 95.28(4) 3_666 3_666 ?
C15 O4 Mn2 132.56(10) . 3_666 ?
C15 O4 Mn2 113.92(10) . . ?
Mn2 O4 Mn2 105.10(5) 3_666 . ?
C18 O6 Mn1 135.38(11) . 3_666 ?
C28 O9 Mn2 130.48(12) . . ?
C27 O8 Mn2 126.10(12) . . ?
O5 C16 C17 122.31(15) . . ?
O5 C16 C14 120.75(15) . . ?
C17 C16 C14 116.91(15) . . ?
C28 O10 Mn1 133.99(12) . . ?
O3 C9 C8 124.50(16) . . ?
O3 C9 C10 118.02(15) . . ?
C8 C9 C10 117.48(15) . . ?
C13 C14 C15 117.99(15) . . ?
C13 C14 C16 120.04(15) . . ?
C15 C14 C16 121.91(15) . . ?
C7 O2 Mn1 136.06(12) . . ?
C20 C19 C24 117.86(16) . . ?
C20 C19 C18 121.56(16) . . ?
C24 C19 C18 120.57(16) . . ?
C30 O11 Mn1 128.03(14) . . ?
C11 C10 C15 120.32(16) . . ?
C11 C10 C9 121.57(15) . . ?
C15 C10 C9 118.08(14) . . ?
O4 C15 C14 123.27(15) . . ?
O4 C15 C10 117.45(14) . . ?
C14 C15 C10 119.28(15) . . ?
O6 C18 C17 124.26(16) . . ?
O6 C18 C19 116.01(15) . . ?
C17 C18 C19 119.70(15) . . ?
C5 C6 C1 118.10(18) . . ?
C5 C6 C7 121.73(18) . . ?
C1 C6 C7 120.17(17) . . ?
C9 C8 C7 125.06(16) . . ?
C9 C8 H8A 117.5 . . ?
C7 C8 H8A 117.5 . . ?
C18 C17 C16 126.49(16) . . ?
C18 C17 H17A 116.8 . . ?
C16 C17 H17A 116.8 . . ?
O2 C7 C8 123.16(16) . . ?
O2 C7 C6 116.52(16) . . ?
C8 C7 C6 120.30(17) . . ?
C24 O7 H7A 109.5 . . ?
C27 N2 C25 121.24(17) . . ?
C27 N2 C26 121.46(18) . . ?
C25 N2 C26 117.25(17) . . ?
O8 C27 N2 124.30(18) . . ?
O8 C27 H27A 117.9 . . ?
N2 C27 H27A 117.9 . . ?
C30 N1 C32 121.8(2) . . ?
C30 N1 C31 120.2(2) . . ?
C32 N1 C31 117.88(19) . . ?
C12 C13 C14 121.97(16) . . ?
C12 C13 H13A 119.0 . . ?
C14 C13 H13A 119.0 . . ?
O9 C28 O10 125.22(17) . . ?
O9 C28 C29 117.40(18) . . ?
O10 C28 C29 117.37(18) . . ?
C1 O1 H1A 109.5 . . ?
C10 C11 C12 120.45(16) . . ?
C10 C11 H11A 119.8 . . ?
C12 C11 H11A 119.8 . . ?
C20 C21 C22 119.78(19) . . ?
C20 C21 H21A 120.1 . . ?
C22 C21 H21A 120.1 . . ?
O7 C24 C23 117.04(18) . . ?
O7 C24 C19 122.44(16) . . ?
C23 C24 C19 120.52(18) . . ?
C21 C20 C19 121.40(19) . . ?
C21 C20 H20A 119.3 . . ?
C19 C20 H20A 119.3 . . ?
O11 C30 N1 125.1(2) . . ?
O11 C30 H30A 117.5 . . ?
N1 C30 H30A 117.5 . . ?
C13 C12 C11 119.85(17) . . ?
C13 C12 H12A 120.1 . . ?
C11 C12 H12A 120.1 . . ?
C22 C23 C24 120.06(19) . . ?
C22 C23 H23A 120.0 . . ?
C24 C23 H23A 120.0 . . ?
N2 C25 H25A 109.5 . . ?
N2 C25 H25B 109.5 . . ?
H25A C25 H25B 109.5 . . ?
N2 C25 H25C 109.5 . . ?
H25A C25 H25C 109.5 . . ?
H25B C25 H25C 109.5 . . ?
C4 C5 C6 122.0(2) . . ?
C4 C5 H5A 119.0 . . ?
C6 C5 H5A 119.0 . . ?
O1 C1 C2 117.04(19) . . ?
O1 C1 C6 123.40(17) . . ?
C2 C1 C6 119.5(2) . . ?
C23 C22 C21 120.37(18) . . ?
C23 C22 H22A 119.8 . . ?
C21 C22 H22A 119.8 . . ?
C3 C2 C1 120.3(2) . . ?
C3 C2 H2A 119.9 . . ?
C1 C2 H2A 119.9 . . ?
C2 C3 C4 121.0(2) . . ?
C2 C3 H3A 119.5 . . ?
C4 C3 H3A 119.5 . . ?
C3 C4 C5 119.0(2) . . ?
C3 C4 H4A 120.5 . . ?
C5 C4 H4A 120.5 . . ?
N2 C26 H26A 109.5 . . ?
N2 C26 H26B 109.5 . . ?
H26A C26 H26B 109.5 . . ?
N2 C26 H26C 109.5 . . ?
H26A C26 H26C 109.5 . . ?
H26B C26 H26C 109.5 . . ?
C28 C29 H29A 109.5 . . ?
C28 C29 H29B 109.5 . . ?
H29A C29 H29B 109.5 . . ?
C28 C29 H29C 109.5 . . ?
H29A C29 H29C 109.5 . . ?
H29B C29 H29C 109.5 . . ?
N1 C32 H32A 109.5 . . ?
N1 C32 H32B 109.5 . . ?
H32A C32 H32B 109.5 . . ?
N1 C32 H32C 109.5 . . ?
H32A C32 H32C 109.5 . . ?
H32B C32 H32C 109.5 . . ?
N1 C31 H31A 109.5 . . ?
N1 C31 H31B 109.5 . . ?
H31A C31 H31B 109.5 . . ?
N1 C31 H31C 109.5 . . ?
H31A C31 H31C 109.5 . . ?
H31B C31 H31C 109.5 . . ?

loop_
_geom_bond_atom_site_label_1
_geom_bond_atom_site_label_2
_geom_bond_distance
_geom_bond_site_symmetry_2
_geom_bond_publ_flag
Mn2 O4 2.0819(12) 3_666 ?
Mn2 O9 2.1190(13) . ?
Mn2 O8 2.1847(13) . ?
Mn2 O4 2.1847(12) . ?
Mn2 O3 2.2134(12) . ?
Mn2 O5 2.2160(12) 3_666 ?
Mn1 O10 2.0917(13) . ?
Mn1 O6 2.0972(13) 3_666 ?
Mn1 O2 2.1255(13) . ?
Mn1 O3 2.2058(12) . ?
Mn1 O11 2.2594(14) . ?
Mn1 O5 2.2743(12) 3_666 ?
O3 C9 1.291(2) . ?
O5 C16 1.277(2) . ?
O5 Mn2 2.2160(12) 3_666 ?
O5 Mn1 2.2743(12) 3_666 ?
O4 C15 1.3157(19) . ?
O4 Mn2 2.0819(12) 3_666 ?
O6 C18 1.289(2) . ?
O6 Mn1 2.0972(13) 3_666 ?
O9 C28 1.249(2) . ?
O8 C27 1.238(2) . ?
C16 C17 1.402(2) . ?
C16 C14 1.491(2) . ?
O10 C28 1.257(2) . ?
C9 C8 1.393(2) . ?
C9 C10 1.489(2) . ?
C14 C13 1.408(2) . ?
C14 C15 1.419(2) . ?
O2 C7 1.266(2) . ?
C19 C20 1.399(2) . ?
C19 C24 1.405(3) . ?
C19 C18 1.484(2) . ?
O11 C30 1.232(2) . ?
C10 C11 1.385(2) . ?
C10 C15 1.420(2) . ?
C18 C17 1.393(2) . ?
C6 C5 1.388(3) . ?
C6 C1 1.403(3) . ?
C6 C7 1.481(2) . ?
C8 C7 1.407(3) . ?
C8 H8A 0.9500 . ?
C17 H17A 0.9500 . ?
O7 C24 1.356(2) . ?
O7 H7A 0.8400 . ?
N2 C27 1.317(2) . ?
N2 C25 1.446(3) . ?
N2 C26 1.452(3) . ?
C27 H27A 0.9500 . ?
N1 C30 1.321(2) . ?
N1 C32 1.454(3) . ?
N1 C31 1.456(3) . ?
C13 C12 1.379(2) . ?
C13 H13A 0.9500 . ?
C28 C29 1.506(3) . ?
O1 C1 1.358(3) . ?
O1 H1A 0.8400 . ?
C11 C12 1.388(3) . ?
C11 H11A 0.9500 . ?
C21 C20 1.379(3) . ?
C21 C22 1.385(3) . ?
C21 H21A 0.9500 . ?
C24 C23 1.393(3) . ?
C20 H20A 0.9500 . ?
C30 H30A 0.9500 . ?
C12 H12A 0.9500 . ?
C23 C22 1.377(3) . ?
C23 H23A 0.9500 . ?
C25 H25A 0.9800 . ?
C25 H25B 0.9800 . ?
C25 H25C 0.9800 . ?
C5 C4 1.378(3) . ?
C5 H5A 0.9500 . ?
C1 C2 1.394(3) . ?
C22 H22A 0.9500 . ?
C2 C3 1.371(3) . ?
C2 H2A 0.9500 . ?
C3 C4 1.372(3) . ?
C3 H3A 0.9500 . ?
C4 H4A 0.9500 . ?
C26 H26A 0.9800 . ?
C26 H26B 0.9800 . ?
C26 H26C 0.9800 . ?
C29 H29A 0.9800 . ?
C29 H29B 0.9800 . ?
C29 H29C 0.9800 . ?
C32 H32A 0.9800 . ?
C32 H32B 0.9800 . ?
C32 H32C 0.9800 . ?
C31 H31A 0.9800 . ?
C31 H31B 0.9800 . ?
C31 H31C 0.9800 . ?

loop_
_geom_hbond_atom_site_label_D
_geom_hbond_atom_site_label_H
_geom_hbond_atom_site_label_A
_geom_hbond_distance_DH
_geom_hbond_distance_HA
_geom_hbond_distance_DA
_geom_hbond_angle_DHA
_geom_hbond_site_symmetry_A
O7 H7A O6 0.84 1.81 2.5441(18) 145.3 .
O1 H1A O2 0.84 1.89 2.6051(19) 142.8 .

loop_
_geom_torsion_atom_site_label_1
_geom_torsion_atom_site_label_2
_geom_torsion_atom_site_label_3
_geom_torsion_atom_site_label_4
_geom_torsion
_geom_torsion_site_symmetry_1
_geom_torsion_site_symmetry_2
_geom_torsion_site_symmetry_3
_geom_torsion_site_symmetry_4
_geom_torsion_publ_flag
O10 Mn1 O3 C9 -148.64(14) . . . . ?
O6 Mn1 O3 C9 68.29(16) 3_666 . . . ?
O2 Mn1 O3 C9 -4.76(14) . . . . ?
O11 Mn1 O3 C9 -65.80(16) . . . . ?
O5 Mn1 O3 C9 126.39(15) 3_666 . . . ?
O10 Mn1 O3 Mn2 59.63(5) . . . . ?
O6 Mn1 O3 Mn2 -83.44(8) 3_666 . . . ?
O2 Mn1 O3 Mn2 -156.50(6) . . . . ?
O11 Mn1 O3 Mn2 142.47(5) . . . . ?
O5 Mn1 O3 Mn2 -25.34(4) 3_666 . . . ?
O4 Mn2 O3 C9 -67.50(15) 3_666 . . . ?
O9 Mn2 O3 C9 145.58(13) . . . . ?
O8 Mn2 O3 C9 61.50(14) . . . . ?
O4 Mn2 O3 C9 -15.12(13) . . . . ?
O5 Mn2 O3 C9 -128.49(13) 3_666 . . . ?
O4 Mn2 O3 Mn1 86.93(7) 3_666 . . . ?
O9 Mn2 O3 Mn1 -59.98(5) . . . . ?
O8 Mn2 O3 Mn1 -144.06(5) . . . . ?
O4 Mn2 O3 Mn1 139.31(5) . . . . ?
O5 Mn2 O3 Mn1 25.95(5) 3_666 . . . ?
O4 Mn2 O4 C15 -152.39(13) 3_666 . . . ?
O9 Mn2 O4 C15 -11.5(2) . . . . ?
O8 Mn2 O4 C15 -58.93(11) . . . . ?
O3 Mn2 O4 C15 62.38(11) . . . . ?
O5 Mn2 O4 C15 135.21(10) 3_666 . . . ?
O4 Mn2 O4 Mn2 0.0 3_666 . . 3_666 ?
O9 Mn2 O4 Mn2 140.86(12) . . . 3_666 ?
O8 Mn2 O4 Mn2 93.45(6) . . . 3_666 ?
O3 Mn2 O4 Mn2 -145.23(6) . . . 3_666 ?
O5 Mn2 O4 Mn2 -72.41(6) 3_666 . . 3_666 ?
O4 Mn2 O9 C28 -115.23(17) 3_666 . . . ?
O8 Mn2 O9 C28 157.30(18) . . . . ?
O4 Mn2 O9 C28 109.5(2) . . . . ?
O3 Mn2 O9 C28 38.77(18) . . . . ?
O5 Mn2 O9 C28 -39.34(17) 3_666 . . . ?
O4 Mn2 O8 C27 -12.01(15) 3_666 . . . ?
O9 Mn2 O8 C27 108.08(15) . . . . ?
O4 Mn2 O8 C27 -86.65(15) . . . . ?
O3 Mn2 O8 C27 -159.30(14) . . . . ?
O5 Mn2 O8 C27 50.7(2) 3_666 . . . ?
Mn2 O5 C16 C17 169.85(12) 3_666 . . . ?
Mn1 O5 C16 C17 -9.5(2) 3_666 . . . ?
Mn2 O5 C16 C14 -7.9(2) 3_666 . . . ?
Mn1 O5 C16 C14 172.79(11) 3_666 . . . ?
O6 Mn1 O10 C28 111.09(18) 3_666 . . . ?
O2 Mn1 O10 C28 -119.86(18) . . . . ?
O3 Mn1 O10 C28 -41.38(19) . . . . ?
O11 Mn1 O10 C28 -167.64(19) . . . . ?
O5 Mn1 O10 C28 35.65(18) 3_666 . . . ?
Mn1 O3 C9 C8 3.3(3) . . . . ?
Mn2 O3 C9 C8 148.47(14) . . . . ?
Mn1 O3 C9 C10 -177.16(11) . . . . ?
Mn2 O3 C9 C10 -32.0(2) . . . . ?
O5 C16 C14 C13 -159.83(16) . . . . ?
C17 C16 C14 C13 22.3(2) . . . . ?
O5 C16 C14 C15 22.9(2) . . . . ?
C17 C16 C14 C15 -154.89(16) . . . . ?
O10 Mn1 O2 C7 86.8(2) . . . . ?
O6 Mn1 O2 C7 -136.27(18) 3_666 . . . ?
O3 Mn1 O2 C7 3.41(18) . . . . ?
O11 Mn1 O2 C7 136.41(19) . . . . ?
O5 Mn1 O2 C7 -62.3(2) 3_666 . . . ?
O10 Mn1 O11 C30 -16.31(17) . . . . ?
O6 Mn1 O11 C30 103.30(17) 3_666 . . . ?
O2 Mn1 O11 C30 -169.21(18) . . . . ?
O3 Mn1 O11 C30 -105.77(17) . . . . ?
O5 Mn1 O11 C30 46.5(2) 3_666 . . . ?
O3 C9 C10 C11 -130.09(18) . . . . ?
C8 C9 C10 C11 49.4(2) . . . . ?
O3 C9 C10 C15 51.9(2) . . . . ?
C8 C9 C10 C15 -128.60(17) . . . . ?
Mn2 O4 C15 C14 -27.3(2) 3_666 . . . ?
Mn2 O4 C15 C14 115.25(15) . . . . ?
Mn2 O4 C15 C10 153.09(12) 3_666 . . . ?
Mn2 O4 C15 C10 -64.33(16) . . . . ?
C13 C14 C15 O4 176.04(15) . . . . ?
C16 C14 C15 O4 -6.7(2) . . . . ?
C13 C14 C15 C10 -4.4(2) . . . . ?
C16 C14 C15 C10 172.89(15) . . . . ?
C11 C10 C15 O4 -176.77(16) . . . . ?
C9 C10 C15 O4 1.3(2) . . . . ?
C11 C10 C15 C14 3.6(2) . . . . ?
C9 C10 C15 C14 -178.29(15) . . . . ?
Mn1 O6 C18 C17 3.0(3) 3_666 . . . ?
Mn1 O6 C18 C19 -178.74(12) 3_666 . . . ?
C20 C19 C18 O6 162.19(16) . . . . ?
C24 C19 C18 O6 -18.5(2) . . . . ?
C20 C19 C18 C17 -19.5(3) . . . . ?
C24 C19 C18 C17 159.82(17) . . . . ?
O3 C9 C8 C7 2.0(3) . . . . ?
C10 C9 C8 C7 -177.55(16) . . . . ?
O6 C18 C17 C16 2.2(3) . . . . ?
C19 C18 C17 C16 -175.98(16) . . . . ?
O5 C16 C17 C18 1.4(3) . . . . ?
C14 C16 C17 C18 179.25(16) . . . . ?
Mn1 O2 C7 C8 -0.4(3) . . . . ?
Mn1 O2 C7 C6 -178.74(13) . . . . ?
C9 C8 C7 O2 -3.6(3) . . . . ?
C9 C8 C7 C6 174.72(17) . . . . ?
C5 C6 C7 O2 -154.62(19) . . . . ?
C1 C6 C7 O2 25.0(3) . . . . ?
C5 C6 C7 C8 27.0(3) . . . . ?
C1 C6 C7 C8 -153.36(18) . . . . ?
Mn2 O8 C27 N2 177.51(13) . . . . ?
C25 N2 C27 O8 -0.4(3) . . . . ?
C26 N2 C27 O8 177.00(18) . . . . ?
C15 C14 C13 C12 2.7(3) . . . . ?
C16 C14 C13 C12 -174.63(17) . . . . ?
Mn2 O9 C28 O10 -7.2(3) . . . . ?
Mn2 O9 C28 C29 173.02(15) . . . . ?
Mn1 O10 C28 O9 8.9(3) . . . . ?
Mn1 O10 C28 C29 -171.26(16) . . . . ?
C15 C10 C11 C12 -1.0(3) . . . . ?
C9 C10 C11 C12 -179.02(17) . . . . ?
C20 C19 C24 O7 -179.40(17) . . . . ?
C18 C19 C24 O7 1.3(3) . . . . ?
C20 C19 C24 C23 1.3(3) . . . . ?
C18 C19 C24 C23 -177.98(17) . . . . ?
C22 C21 C20 C19 -0.3(3) . . . . ?
C24 C19 C20 C21 -0.8(3) . . . . ?
C18 C19 C20 C21 178.51(17) . . . . ?
Mn1 O11 C30 N1 151.09(16) . . . . ?
C32 N1 C30 O11 -0.9(3) . . . . ?
C31 N1 C30 O11 -176.5(2) . . . . ?
C14 C13 C12 C11 -0.1(3) . . . . ?
C10 C11 C12 C13 -0.8(3) . . . . ?
O7 C24 C23 C22 179.92(18) . . . . ?
C19 C24 C23 C22 -0.8(3) . . . . ?
C1 C6 C5 C4 0.1(3) . . . . ?
C7 C6 C5 C4 179.7(2) . . . . ?
C5 C6 C1 O1 178.6(2) . . . . ?
C7 C6 C1 O1 -1.0(3) . . . . ?
C5 C6 C1 C2 -3.1(3) . . . . ?
C7 C6 C1 C2 177.28(19) . . . . ?
C24 C23 C22 C21 -0.4(3) . . . . ?
C20 C21 C22 C23 0.9(3) . . . . ?
O1 C1 C2 C3 -178.0(2) . . . . ?
C6 C1 C2 C3 3.6(3) . . . . ?
C1 C2 C3 C4 -1.1(4) . . . . ?
C2 C3 C4 C5 -2.0(4) . . . . ?
C6 C5 C4 C3 2.5(4) . . . . ?
